data_4123518
loop_
_publ_author_name
'Hinz, Alexander'
'Schulz, Axel'
'Villinger, Alexander'
'Wolter, Jan-Martin'

_publ_section_title
;
 Cyclo-Pnicta-triazanes: Biradicaloids - or Zwitterions?
;
_journal_name_full 'Journal of the American Chemical Society'
_journal_page_first 150316134803000
_journal_paper_doi 10.1021/jacs.5b00959
_journal_year 2015
_chemical_formula_moiety 'C52 H58 Li N3 O, C6 H6'
_chemical_formula_sum 'C58 H64 Li N3 O'
_chemical_formula_weight 826.06
_chemical_name_systematic
;
 ?
;
_space_group_crystal_system monoclinic
_space_group_IT_number 14
_space_group_name_Hall '-P 2ybc'
_space_group_name_H-M_alt 'P 1 21/c 1'
_symmetry_space_group_name_Hall '-P 2ybc'
_symmetry_space_group_name_H-M 'P 1 21/c 1'
_atom_sites_solution_hydrogens geom
_audit_creation_method SHELXL-2013
_cell_angle_alpha 90
_cell_angle_beta 93.347(2)
_cell_angle_gamma 90
_cell_formula_units_Z 4
_cell_length_a 11.4666(3)
_cell_length_b 14.2657(4)
_cell_length_c 29.3989(8)
_cell_measurement_reflns_used 9949
_cell_measurement_temperature 173(2)
_cell_measurement_theta_max 31.21
_cell_measurement_theta_min 2.28
_cell_volume 4800.8(2)
_computing_cell_refinement 'Bruker Apex V7.51A'
_computing_data_collection 'Bruker Apex V7.51A'
_computing_data_reduction 'Bruker SAINT'
_computing_molecular_graphics 'ORTEP-3v2.01 (Farrugia, 1997)'
_computing_publication_material SHELXL-2013
_computing_structure_refinement 'SHELXL-2013 (Sheldrick, 2013)'
_computing_structure_solution 'SHELXS-2013 (Sheldrick, 2013)'
_diffrn_ambient_temperature 173(2)
_diffrn_measured_fraction_theta_full 1.000
_diffrn_measured_fraction_theta_max 1.000
_diffrn_measurement_device_type 'Bruker Apex Kappa II-CCD-diffractometer'
_diffrn_measurement_method 'phi and omega scans'
_diffrn_radiation_monochromator graphite
_diffrn_radiation_source 'sealed tube'
_diffrn_radiation_type MoK\a
_diffrn_radiation_wavelength 0.71073
_diffrn_reflns_av_R_equivalents 0.0566
_diffrn_reflns_av_unetI/netI 0.0475
_diffrn_reflns_Laue_measured_fraction_full 1.000
_diffrn_reflns_Laue_measured_fraction_max 1.000
_diffrn_reflns_limit_h_max 15
_diffrn_reflns_limit_h_min -15
_diffrn_reflns_limit_k_max 19
_diffrn_reflns_limit_k_min -19
_diffrn_reflns_limit_l_max 40
_diffrn_reflns_limit_l_min -39
_diffrn_reflns_number 71644
_diffrn_reflns_point_group_measured_fraction_full 1.000
_diffrn_reflns_point_group_measured_fraction_max 1.000
_diffrn_reflns_theta_full 25.242
_diffrn_reflns_theta_max 28.998
_diffrn_reflns_theta_min 1.587
_exptl_absorpt_coefficient_mu 0.067
_exptl_absorpt_correction_T_max 0.7464
_exptl_absorpt_correction_T_min 0.6835
_exptl_absorpt_correction_type multi-scan
_exptl_absorpt_process_details '(SADABS; Sheldrick, 2004)'
_exptl_crystal_colour yellow
_exptl_crystal_density_diffrn 1.143
_exptl_crystal_description block
_exptl_crystal_F_000 1776
_exptl_crystal_size_max 0.490
_exptl_crystal_size_mid 0.420
_exptl_crystal_size_min 0.200
_refine_diff_density_max 1.119
_refine_diff_density_min -0.184
_refine_diff_density_rms 0.043
_refine_ls_extinction_method none
_refine_ls_goodness_of_fit_ref 1.022
_refine_ls_hydrogen_treatment constr
_refine_ls_matrix_type full
_refine_ls_number_parameters 649
_refine_ls_number_reflns 12762
_refine_ls_number_restraints 46
_refine_ls_restrained_S_all 1.021
_refine_ls_R_factor_all 0.0904
_refine_ls_R_factor_gt 0.0535
_refine_ls_shift/su_max 0.000
_refine_ls_shift/su_mean 0.000
_refine_ls_structure_factor_coef Fsqd
_refine_ls_weighting_details 'w=1/[\s^2^(Fo^2^)+(0.0570P)^2^+1.7937P] where P=(Fo^2^+2Fc^2^)/3'
_refine_ls_weighting_scheme calc
_refine_ls_wR_factor_gt 0.1252
_refine_ls_wR_factor_ref 0.1464
_reflns_Friedel_coverage 0.000
_reflns_number_gt 8456
_reflns_number_total 12762
_reflns_threshold_expression 'I > 2\s(I)'
_cod_data_source_file ja5b00959_si_002.cif
_cod_data_source_block ah159b
_cod_database_code 4123518
_shelx_space_group_comment
;
The symmetry employed for this shelxl refinement is uniquely defined
by the following loop, which should always be used as a source of
symmetry information in preference to the above space-group names.
They are only intended as comments.
;
_shelx_estimated_absorpt_t_min 0.968
_shelx_estimated_absorpt_t_max 0.987
_shelxl_version_number 2013-4

loop_
_space_group_symop_operation_xyz
'x, y, z'
'-x, y+1/2, -z+1/2'
'-x, -y, -z'
'x, -y-1/2, z-1/2'

loop_
_atom_site_label
_atom_site_type_symbol
_atom_site_fract_x
_atom_site_fract_y
_atom_site_fract_z
_atom_site_U_iso_or_equiv
_atom_site_adp_type
_atom_site_occupancy
_atom_site_site_symmetry_order
_atom_site_calc_flag
_atom_site_refinement_flags_posn
_atom_site_refinement_flags_adp
_atom_site_refinement_flags_occupancy
_atom_site_disorder_assembly
_atom_site_disorder_group
N1 N 0.42257(11) 0.68715(9) 0.39133(4) 0.0249(3) Uani 1 1 d . . . . .
N2 N 0.32629(11) 0.71836(8) 0.37007(4) 0.0232(3) Uani 1 1 d . . . . .
N3 N 0.27667(11) 0.64736(9) 0.34804(4) 0.0256(3) Uani 1 1 d . . . . .
C1 C 0.48745(12) 0.74846(10) 0.42041(5) 0.0213(3) Uani 1 1 d . . . . .
C2 C 0.60825(13) 0.72824(10) 0.42523(5) 0.0233(3) Uani 1 1 d . . . . .
C3 C 0.68129(13) 0.78086(11) 0.45478(5) 0.0284(3) Uani 1 1 d . . . . .
H3 H 0.7627 0.7678 0.4572 0.034 Uiso 1 1 calc R U . . .
C4 C 0.63698(14) 0.85206(11) 0.48081(5) 0.0291(3) Uani 1 1 d . . . . .
H4 H 0.6872 0.8880 0.5009 0.035 Uiso 1 1 calc R U . . .
C5 C 0.51871(13) 0.86981(11) 0.47706(5) 0.0270(3) Uani 1 1 d . . . . .
H5 H 0.4882 0.9177 0.4955 0.032 Uiso 1 1 calc R U . . .
C6 C 0.44167(13) 0.82024(10) 0.44728(5) 0.0228(3) Uani 1 1 d . . . . .
C7 C 0.65930(12) 0.64836(10) 0.39992(5) 0.0236(3) Uani 1 1 d . . . . .
C8 C 0.68560(13) 0.65729(11) 0.35425(5) 0.0278(3) Uani 1 1 d . . . . .
C9 C 0.73181(14) 0.58072(11) 0.33210(5) 0.0302(3) Uani 1 1 d . . . . .
H9 H 0.7471 0.5863 0.3008 0.036 Uiso 1 1 calc R U . . .
C10 C 0.75625(13) 0.49638(11) 0.35431(5) 0.0280(3) Uani 1 1 d . . . . .
C11 C 0.73313(14) 0.49019(11) 0.40015(6) 0.0299(3) Uani 1 1 d . . . . .
H11 H 0.7513 0.4337 0.4162 0.036 Uiso 1 1 calc R U . . .
C12 C 0.68430(13) 0.56418(11) 0.42316(5) 0.0274(3) Uani 1 1 d . . . . .
C13 C 0.66882(18) 0.74974(12) 0.32979(6) 0.0416(4) Uani 1 1 d . . . . .
H13A H 0.6815 0.7412 0.2974 0.062 Uiso 1 1 calc R U . . .
H13B H 0.7249 0.7956 0.3429 0.062 Uiso 1 1 calc R U . . .
H13C H 0.5891 0.7724 0.3332 0.062 Uiso 1 1 calc R U . . .
C14 C 0.80791(15) 0.41466(12) 0.32971(6) 0.0345(4) Uani 1 1 d . . . . .
H14A H 0.7966 0.4242 0.2967 0.052 Uiso 1 1 calc R U . . .
H14B H 0.7690 0.3566 0.3382 0.052 Uiso 1 1 calc R U . . .
H14C H 0.8916 0.4102 0.3383 0.052 Uiso 1 1 calc R U . . .
C15 C 0.65904(18) 0.55384(13) 0.47268(6) 0.0423(4) Uani 1 1 d . . . . .
H15A H 0.5795 0.5756 0.4772 0.063 Uiso 1 1 calc R U . . .
H15B H 0.7150 0.5914 0.4914 0.063 Uiso 1 1 calc R U . . .
H15C H 0.6662 0.4878 0.4816 0.063 Uiso 1 1 calc R U . . .
C16 C 0.31531(13) 0.84496(10) 0.44780(5) 0.0234(3) Uani 1 1 d . . . . .
C17 C 0.27803(13) 0.93430(10) 0.43297(5) 0.0255(3) Uani 1 1 d . . . . .
C18 C 0.16124(14) 0.95909(11) 0.43644(6) 0.0309(3) Uani 1 1 d . . . . .
H18 H 0.1363 1.0198 0.4268 0.037 Uiso 1 1 calc R U . . .
C19 C 0.08051(14) 0.89841(12) 0.45344(6) 0.0334(4) Uani 1 1 d . . . . .
C20 C 0.11940(14) 0.81121(12) 0.46856(6) 0.0315(3) Uani 1 1 d . . . . .
H20 H 0.0652 0.7689 0.4806 0.038 Uiso 1 1 calc R U . . .
C21 C 0.23534(14) 0.78361(11) 0.46660(5) 0.0272(3) Uani 1 1 d . . . . .
C22 C 0.36067(14) 1.00166(11) 0.41217(6) 0.0310(3) Uani 1 1 d . . . . .
H22A H 0.3980 0.9708 0.3870 0.047 Uiso 1 1 calc R U . . .
H22B H 0.4206 1.0214 0.4353 0.047 Uiso 1 1 calc R U . . .
H22C H 0.3172 1.0567 0.4006 0.047 Uiso 1 1 calc R U . . .
C23 C -0.04695(16) 0.92506(15) 0.45418(8) 0.0515(5) Uani 1 1 d . . . . .
H23A H -0.0893 0.9011 0.4267 0.077 Uiso 1 1 calc R U . . .
H23B H -0.0541 0.9935 0.4552 0.077 Uiso 1 1 calc R U . . .
H23C H -0.0801 0.8979 0.4812 0.077 Uiso 1 1 calc R U . . .
C24 C 0.27338(16) 0.68905(12) 0.48472(6) 0.0370(4) Uani 1 1 d . . . . .
H24A H 0.2916 0.6482 0.4593 0.055 Uiso 1 1 calc R U . . .
H24B H 0.2103 0.6611 0.5013 0.055 Uiso 1 1 calc R U . . .
H24C H 0.3430 0.6963 0.5054 0.055 Uiso 1 1 calc R U . . .
C25 C 0.17863(13) 0.66413(10) 0.31807(5) 0.0241(3) Uani 1 1 d . . . . .
C26 C 0.10288(13) 0.58644(11) 0.31202(5) 0.0266(3) Uani 1 1 d . . . . .
C27 C 0.01050(14) 0.58920(12) 0.27913(6) 0.0321(4) Uani 1 1 d . . . . .
H27 H -0.0394 0.5363 0.2750 0.039 Uiso 1 1 calc R U . . .
C28 C -0.00949(14) 0.66799(12) 0.25237(6) 0.0346(4) Uani 1 1 d . . . . .
H28 H -0.0719 0.6691 0.2296 0.041 Uiso 1 1 calc R U . . .
C29 C 0.06211(14) 0.74484(12) 0.25907(5) 0.0308(3) Uani 1 1 d . . . . .
H29 H 0.0470 0.7992 0.2410 0.037 Uiso 1 1 calc R U . . .
C30 C 0.15647(13) 0.74549(11) 0.29159(5) 0.0259(3) Uani 1 1 d . . . . .
C31 C 0.11521(13) 0.50166(11) 0.34200(5) 0.0282(3) Uani 1 1 d . . . . .
C32 C 0.15626(14) 0.41691(11) 0.32509(6) 0.0313(4) Uani 1 1 d . . . . .
C33 C 0.15511(15) 0.33688(12) 0.35225(6) 0.0385(4) Uani 1 1 d . . . . .
H33 H 0.1815 0.2792 0.3404 0.046 Uiso 1 1 calc R U . . .
C34 C 0.11660(16) 0.33905(13) 0.39609(7) 0.0418(4) Uani 1 1 d . . . . .
C35 C 0.07868(16) 0.42387(13) 0.41262(6) 0.0407(4) Uani 1 1 d . . . . .
H35 H 0.0535 0.4266 0.4428 0.049 Uiso 1 1 calc R U . . .
C36 C 0.07620(14) 0.50563(12) 0.38641(6) 0.0333(4) Uani 1 1 d . . . . .
C37 C 0.20245(17) 0.41140(13) 0.27811(6) 0.0421(4) Uani 1 1 d . . . . .
H37A H 0.1398 0.4268 0.2552 0.063 Uiso 1 1 calc R U . . .
H37B H 0.2308 0.3478 0.2727 0.063 Uiso 1 1 calc R U . . .
H37C H 0.2668 0.4561 0.2759 0.063 Uiso 1 1 calc R U . . .
C38 C 0.1190(2) 0.25173(16) 0.42535(8) 0.0622(6) Uani 1 1 d . . . . .
H38A H 0.1090 0.1963 0.4058 0.093 Uiso 1 1 calc R U . . .
H38B H 0.0555 0.2545 0.4462 0.093 Uiso 1 1 calc R U . . .
H38C H 0.1941 0.2478 0.4430 0.093 Uiso 1 1 calc R U . . .
C39 C 0.02922(17) 0.59499(13) 0.40523(6) 0.0423(4) Uani 1 1 d . . . . .
H39A H 0.0894 0.6437 0.4052 0.063 Uiso 1 1 calc R U . . .
H39B H 0.0070 0.5844 0.4365 0.063 Uiso 1 1 calc R U . . .
H39C H -0.0394 0.6152 0.3863 0.063 Uiso 1 1 calc R U . . .
C40A C 0.2278(4) 0.83387(17) 0.29397(15) 0.0242(5) Uani 0.868(14) 1 d D . P A 1
C41A C 0.1759(4) 0.91572(17) 0.30942(13) 0.0301(6) Uani 0.868(14) 1 d D . P A 1
C42A C 0.2362(4) 1.00020(17) 0.30708(13) 0.0384(8) Uani 0.868(14) 1 d D . P A 1
H42A H 0.1999 1.0561 0.3167 0.046 Uiso 0.868(14) 1 calc R U P A 1
C43A C 0.3470(4) 1.00502(18) 0.29126(13) 0.0405(8) Uani 0.868(14) 1 d D . P A 1
C44A C 0.3984(4) 0.9229(2) 0.27674(13) 0.0374(6) Uani 0.868(14) 1 d D . P A 1
H44A H 0.4749 0.9252 0.2660 0.045 Uiso 0.868(14) 1 calc R U P A 1
C45A C 0.3402(3) 0.8373(2) 0.27759(13) 0.0286(5) Uani 0.868(14) 1 d D . P A 1
C46A C 0.0563(3) 0.9145(3) 0.32803(15) 0.0422(8) Uani 0.868(14) 1 d D . P A 1
H46A H 0.0416 0.9747 0.3427 0.063 Uiso 0.868(14) 1 calc R U P A 1
H46B H 0.0522 0.8639 0.3504 0.063 Uiso 0.868(14) 1 calc R U P A 1
H46C H -0.0027 0.9041 0.3031 0.063 Uiso 0.868(14) 1 calc R U P A 1
C47A C 0.4120(5) 1.0970(2) 0.29017(16) 0.0659(13) Uani 0.868(14) 1 d D . P A 1
H47A H 0.4534 1.1011 0.2620 0.099 Uiso 0.868(14) 1 calc R U P A 1
H47B H 0.4685 1.1006 0.3165 0.099 Uiso 0.868(14) 1 calc R U P A 1
H47C H 0.3564 1.1490 0.2914 0.099 Uiso 0.868(14) 1 calc R U P A 1
C48A C 0.3945(4) 0.7512(3) 0.25847(17) 0.0378(6) Uani 0.868(14) 1 d D . P A 1
H48A H 0.3433 0.7264 0.2334 0.057 Uiso 0.868(14) 1 calc R U P A 1
H48B H 0.4050 0.7037 0.2824 0.057 Uiso 0.868(14) 1 calc R U P A 1
H48C H 0.4705 0.7674 0.2470 0.057 Uiso 0.868(14) 1 calc R U P A 1
C40B C 0.210(2) 0.8359(11) 0.3012(12) 0.0242(5) Uani 0.132(14) 1 d D . P A 2
C41B C 0.1474(19) 0.9134(11) 0.3162(10) 0.0301(6) Uani 0.132(14) 1 d D . P A 2
C42B C 0.202(2) 1.0007(11) 0.3161(9) 0.0384(8) Uani 0.132(14) 1 d D . P A 2
H42B H 0.1636 1.0532 0.3282 0.046 Uiso 0.132(14) 1 calc R U P A 2
C43B C 0.310(2) 1.0133(11) 0.2991(10) 0.0405(8) Uani 0.132(14) 1 d D . P A 2
C44B C 0.368(2) 0.9367(13) 0.2820(10) 0.0374(6) Uani 0.132(14) 1 d D . P A 2
H44B H 0.4446 0.9439 0.2718 0.045 Uiso 0.132(14) 1 calc R U P A 2
C45B C 0.3138(19) 0.8486(12) 0.2799(10) 0.0286(5) Uani 0.132(14) 1 d D . P A 2
C46B C 0.0352(19) 0.9011(17) 0.3392(9) 0.0422(8) Uani 0.132(14) 1 d D . P A 2
H46D H -0.0222 0.8698 0.3184 0.063 Uiso 0.132(14) 1 calc R U P A 2
H46E H 0.0051 0.9626 0.3477 0.063 Uiso 0.132(14) 1 calc R U P A 2
H46F H 0.0492 0.8627 0.3667 0.063 Uiso 0.132(14) 1 calc R U P A 2
C47B C 0.369(3) 1.1085(13) 0.3008(13) 0.0659(13) Uani 0.132(14) 1 d D . P A 2
H47D H 0.4525 1.1011 0.2963 0.099 Uiso 0.132(14) 1 calc R U P A 2
H47E H 0.3588 1.1376 0.3305 0.099 Uiso 0.132(14) 1 calc R U P A 2
H47F H 0.3335 1.1485 0.2767 0.099 Uiso 0.132(14) 1 calc R U P A 2
C48B C 0.377(3) 0.7669(17) 0.2610(13) 0.0378(6) Uani 0.132(14) 1 d D . P A 2
H48D H 0.3217 0.7155 0.2547 0.057 Uiso 0.132(14) 1 calc R U P A 2
H48E H 0.4384 0.7461 0.2833 0.057 Uiso 0.132(14) 1 calc R U P A 2
H48F H 0.4119 0.7855 0.2328 0.057 Uiso 0.132(14) 1 calc R U P A 2
Li1A Li 0.4081(8) 0.5588(3) 0.3662(2) 0.0495(16) Uani 0.829(11) 1 d D . P B 1
O1A O 0.4386(5) 0.4280(2) 0.37368(13) 0.0383(7) Uani 0.829(11) 1 d D . P B 1
C49A C 0.4934(5) 0.3649(3) 0.34318(13) 0.0342(6) Uani 0.829(11) 1 d D . P B 1
H49A H 0.5564 0.3973 0.3277 0.041 Uiso 0.829(11) 1 calc R U P B 1
H49B H 0.4355 0.3408 0.3197 0.041 Uiso 0.829(11) 1 calc R U P B 1
C50A C 0.5424(3) 0.28656(19) 0.37209(17) 0.0437(8) Uani 0.829(11) 1 d D . P B 1
H50A H 0.6214 0.3019 0.3854 0.052 Uiso 0.829(11) 1 calc R U P B 1
H50B H 0.5460 0.2276 0.3545 0.052 Uiso 0.829(11) 1 calc R U P B 1
C51A C 0.4549(3) 0.2796(3) 0.40852(17) 0.0563(12) Uani 0.829(11) 1 d D . P B 1
H51A H 0.4899 0.2497 0.4365 0.068 Uiso 0.829(11) 1 calc R U P B 1
H51B H 0.3848 0.2438 0.3976 0.068 Uiso 0.829(11) 1 calc R U P B 1
C52A C 0.4253(4) 0.3822(3) 0.41685(11) 0.0505(9) Uani 0.829(11) 1 d D . P B 1
H52A H 0.3443 0.3885 0.4263 0.061 Uiso 0.829(11) 1 calc R U P B 1
H52B H 0.4794 0.4094 0.4408 0.061 Uiso 0.829(11) 1 calc R U P B 1
Li1B Li 0.411(5) 0.5644(14) 0.3524(12) 0.0495(16) Uani 0.171(11) 1 d D . P B 2
O1B O 0.448(3) 0.4421(11) 0.3755(7) 0.0383(7) Uani 0.171(11) 1 d D . P B 2
C49B C 0.484(3) 0.3595(14) 0.3517(6) 0.0342(6) Uani 0.171(11) 1 d D . P B 2
H49D H 0.5502 0.3739 0.3328 0.041 Uiso 0.171(11) 1 calc R U P B 2
H49E H 0.4184 0.3349 0.3317 0.041 Uiso 0.171(11) 1 calc R U P B 2
C50B C 0.5193(17) 0.2896(11) 0.3879(7) 0.0437(8) Uani 0.171(11) 1 d D . P B 2
H50D H 0.6022 0.2978 0.3985 0.052 Uiso 0.171(11) 1 calc R U P B 2
H50E H 0.5074 0.2246 0.3767 0.052 Uiso 0.171(11) 1 calc R U P B 2
C51B C 0.4392(15) 0.3119(14) 0.4251(7) 0.0563(12) Uani 0.171(11) 1 d D . P B 2
H51D H 0.4778 0.2987 0.4554 0.068 Uiso 0.171(11) 1 calc R U P B 2
H51E H 0.3666 0.2744 0.4215 0.068 Uiso 0.171(11) 1 calc R U P B 2
C52B C 0.413(2) 0.4152(14) 0.4199(6) 0.0505(9) Uani 0.171(11) 1 d D . P B 2
H52D H 0.3281 0.4268 0.4223 0.061 Uiso 0.171(11) 1 calc R U P B 2
H52E H 0.4565 0.4516 0.4439 0.061 Uiso 0.171(11) 1 calc R U P B 2
C53A C 0.7987(6) 0.0879(7) 0.32893(17) 0.0459(10) Uani 0.68(3) 1 d D . P C 1
H53A H 0.8293 0.0903 0.2996 0.055 Uiso 0.68(3) 1 calc R U P C 1
C54A C 0.7206(7) 0.0190(5) 0.3394(2) 0.0483(11) Uani 0.68(3) 1 d D . P C 1
H54A H 0.6929 -0.0238 0.3165 0.058 Uiso 0.68(3) 1 calc R U P C 1
C55A C 0.6819(5) 0.0116(5) 0.3830(3) 0.0460(12) Uani 0.68(3) 1 d D . P C 1
H55A H 0.6293 -0.0369 0.3901 0.055 Uiso 0.68(3) 1 calc R U P C 1
C56A C 0.7203(6) 0.0751(6) 0.41621(15) 0.0459(10) Uani 0.68(3) 1 d D . P C 1
H56A H 0.6944 0.0702 0.4462 0.055 Uiso 0.68(3) 1 calc R U P C 1
C57A C 0.7963(7) 0.1457(5) 0.4054(2) 0.0483(11) Uani 0.68(3) 1 d D . P C 1
H57A H 0.8239 0.1889 0.4282 0.058 Uiso 0.68(3) 1 calc R U P C 1
C58A C 0.8321(7) 0.1535(7) 0.3617(3) 0.0460(12) Uani 0.68(3) 1 d D . P C 1
H58A H 0.8803 0.2046 0.3540 0.055 Uiso 0.68(3) 1 calc R U P C 1
C53B C 0.7796(13) 0.0896(15) 0.3274(3) 0.044(2) Uani 0.32(3) 1 d D . P C 2
H53B H 0.7865 0.0913 0.2954 0.053 Uiso 0.32(3) 1 calc R U P C 2
C54B C 0.7062(14) 0.0256(12) 0.3463(5) 0.048(3) Uani 0.32(3) 1 d D . P C 2
H54B H 0.6724 -0.0235 0.3281 0.057 Uiso 0.32(3) 1 calc R U P C 2
C55B C 0.6816(11) 0.0330(12) 0.3920(5) 0.046(3) Uani 0.32(3) 1 d D . P C 2
H55B H 0.6285 -0.0093 0.4048 0.055 Uiso 0.32(3) 1 calc R U P C 2
C56B C 0.7352(13) 0.1027(13) 0.4186(3) 0.044(2) Uani 0.32(3) 1 d D . P C 2
H56B H 0.7178 0.1093 0.4496 0.053 Uiso 0.32(3) 1 calc R U P C 2
C57B C 0.8133(13) 0.1619(10) 0.3998(5) 0.048(3) Uani 0.32(3) 1 d D . P C 2
H57B H 0.8475 0.2113 0.4178 0.057 Uiso 0.32(3) 1 calc R U P C 2
C58B C 0.8431(15) 0.1512(15) 0.3555(6) 0.046(3) Uani 0.32(3) 1 d D . P C 2
H58B H 0.9063 0.1856 0.3443 0.055 Uiso 0.32(3) 1 calc R U P C 2

loop_
_atom_site_aniso_label
_atom_site_aniso_U_11
_atom_site_aniso_U_22
_atom_site_aniso_U_33
_atom_site_aniso_U_23
_atom_site_aniso_U_13
_atom_site_aniso_U_12
N1 0.0236(6) 0.0231(6) 0.0274(6) -0.0031(5) -0.0042(5) 0.0013(5)
N2 0.0252(6) 0.0238(6) 0.0203(6) 0.0005(5) -0.0004(5) -0.0007(5)
N3 0.0254(6) 0.0228(6) 0.0280(7) -0.0005(5) -0.0048(5) -0.0031(5)
C1 0.0221(7) 0.0199(7) 0.0217(7) 0.0006(5) -0.0008(5) -0.0010(5)
C2 0.0242(7) 0.0220(7) 0.0234(7) -0.0006(6) 0.0001(5) 0.0012(6)
C3 0.0225(7) 0.0296(8) 0.0325(8) -0.0028(6) -0.0041(6) -0.0003(6)
C4 0.0288(8) 0.0284(8) 0.0295(8) -0.0072(6) -0.0045(6) -0.0029(6)
C5 0.0309(8) 0.0229(7) 0.0267(8) -0.0046(6) -0.0008(6) 0.0007(6)
C6 0.0253(7) 0.0196(7) 0.0231(7) 0.0009(5) -0.0012(5) 0.0012(5)
C7 0.0192(7) 0.0250(8) 0.0264(7) -0.0029(6) -0.0002(5) 0.0005(5)
C8 0.0267(8) 0.0282(8) 0.0282(8) 0.0002(6) -0.0003(6) 0.0014(6)
C9 0.0306(8) 0.0336(9) 0.0268(8) -0.0039(6) 0.0040(6) 0.0011(6)
C10 0.0230(7) 0.0273(8) 0.0336(8) -0.0069(6) 0.0014(6) -0.0003(6)
C11 0.0310(8) 0.0230(8) 0.0354(9) 0.0005(6) -0.0014(6) 0.0019(6)
C12 0.0282(8) 0.0266(8) 0.0273(8) -0.0009(6) 0.0014(6) 0.0004(6)
C13 0.0564(12) 0.0354(10) 0.0332(9) 0.0068(7) 0.0059(8) 0.0072(8)
C14 0.0301(9) 0.0318(9) 0.0419(10) -0.0101(7) 0.0049(7) 0.0009(7)
C15 0.0599(12) 0.0353(10) 0.0326(9) 0.0042(7) 0.0092(8) 0.0062(8)
C16 0.0243(7) 0.0235(7) 0.0221(7) -0.0044(6) -0.0009(5) 0.0011(6)
C17 0.0278(8) 0.0227(7) 0.0255(8) -0.0041(6) -0.0017(6) 0.0009(6)
C18 0.0298(8) 0.0255(8) 0.0368(9) -0.0053(7) -0.0036(6) 0.0067(6)
C19 0.0247(8) 0.0368(9) 0.0383(9) -0.0111(7) -0.0002(6) 0.0046(7)
C20 0.0277(8) 0.0340(9) 0.0332(9) -0.0049(7) 0.0051(6) -0.0031(7)
C21 0.0293(8) 0.0256(8) 0.0266(8) -0.0022(6) 0.0015(6) 0.0005(6)
C22 0.0350(9) 0.0256(8) 0.0319(8) 0.0020(6) -0.0036(7) -0.0002(6)
C23 0.0281(10) 0.0528(12) 0.0734(15) -0.0122(10) 0.0012(9) 0.0073(8)
C24 0.0379(10) 0.0311(9) 0.0422(10) 0.0085(7) 0.0047(7) -0.0011(7)
C25 0.0241(7) 0.0245(8) 0.0234(7) -0.0009(6) -0.0011(5) -0.0002(6)
C26 0.0264(8) 0.0263(8) 0.0268(8) 0.0009(6) -0.0010(6) -0.0025(6)
C27 0.0283(8) 0.0335(9) 0.0338(9) -0.0005(7) -0.0045(6) -0.0070(7)
C28 0.0286(8) 0.0411(10) 0.0326(9) 0.0029(7) -0.0099(6) -0.0029(7)
C29 0.0326(9) 0.0313(9) 0.0278(8) 0.0039(6) -0.0047(6) 0.0019(7)
C30 0.0256(8) 0.0263(8) 0.0256(8) -0.0005(6) -0.0001(6) 0.0001(6)
C31 0.0251(8) 0.0280(8) 0.0305(8) 0.0025(6) -0.0062(6) -0.0076(6)
C32 0.0283(8) 0.0300(8) 0.0347(9) -0.0009(7) -0.0056(6) -0.0042(6)
C33 0.0370(10) 0.0270(9) 0.0500(11) 0.0027(7) -0.0099(8) -0.0036(7)
C34 0.0373(10) 0.0396(10) 0.0472(11) 0.0151(8) -0.0090(8) -0.0101(8)
C35 0.0383(10) 0.0497(11) 0.0336(9) 0.0109(8) -0.0032(7) -0.0102(8)
C36 0.0305(9) 0.0361(9) 0.0325(9) 0.0012(7) -0.0043(6) -0.0082(7)
C37 0.0461(11) 0.0407(10) 0.0390(10) -0.0051(8) -0.0009(8) 0.0025(8)
C38 0.0573(14) 0.0530(13) 0.0752(16) 0.0324(12) -0.0054(11) -0.0087(10)
C39 0.0436(11) 0.0478(11) 0.0355(10) -0.0058(8) 0.0035(8) -0.0053(8)
C40A 0.0289(15) 0.0236(8) 0.0196(18) 0.0026(7) -0.0034(8) -0.0007(7)
C41A 0.0326(16) 0.0294(9) 0.0272(14) 0.0011(8) -0.0076(10) 0.0053(9)
C42A 0.053(2) 0.0251(9) 0.0349(17) -0.0003(8) -0.0143(14) 0.0044(10)
C43A 0.056(2) 0.0302(11) 0.0335(16) 0.0072(9) -0.0136(13) -0.0128(12)
C44A 0.0372(17) 0.0437(13) 0.0309(13) 0.0067(10) -0.0021(12) -0.0146(11)
C45A 0.0281(15) 0.0316(11) 0.0256(9) 0.0040(8) -0.0022(11) -0.0024(9)
C46A 0.0409(16) 0.0498(15) 0.0351(19) -0.0104(13) -0.0030(11) 0.0137(11)
C47A 0.085(3) 0.0409(14) 0.068(2) 0.0132(13) -0.0225(19) -0.0289(17)
C48A 0.0316(16) 0.0447(16) 0.0382(12) -0.0032(12) 0.0101(12) -0.0001(11)
C40B 0.0289(15) 0.0236(8) 0.0196(18) 0.0026(7) -0.0034(8) -0.0007(7)
C41B 0.0326(16) 0.0294(9) 0.0272(14) 0.0011(8) -0.0076(10) 0.0053(9)
C42B 0.053(2) 0.0251(9) 0.0349(17) -0.0003(8) -0.0143(14) 0.0044(10)
C43B 0.056(2) 0.0302(11) 0.0335(16) 0.0072(9) -0.0136(13) -0.0128(12)
C44B 0.0372(17) 0.0437(13) 0.0309(13) 0.0067(10) -0.0021(12) -0.0146(11)
C45B 0.0281(15) 0.0316(11) 0.0256(9) 0.0040(8) -0.0022(11) -0.0024(9)
C46B 0.0409(16) 0.0498(15) 0.0351(19) -0.0104(13) -0.0030(11) 0.0137(11)
C47B 0.085(3) 0.0409(14) 0.068(2) 0.0132(13) -0.0225(19) -0.0289(17)
C48B 0.0316(16) 0.0447(16) 0.0382(12) -0.0032(12) 0.0101(12) -0.0001(11)
Li1A 0.051(2) 0.0303(17) 0.063(4) -0.020(2) -0.033(4) 0.0124(16)
O1A 0.0413(14) 0.0263(12) 0.0473(8) -0.0066(9) 0.0012(8) 0.0034(13)
C49A 0.0370(14) 0.0360(11) 0.0303(15) -0.0048(10) 0.0060(14) 0.0015(9)
C50A 0.0395(16) 0.0302(10) 0.061(2) -0.0027(13) 0.0037(14) 0.0058(9)
C51A 0.0594(17) 0.052(2) 0.056(2) 0.0206(18) -0.0029(17) -0.0157(16)
C52A 0.0445(15) 0.072(3) 0.0364(12) -0.0159(16) 0.0109(10) -0.0092(19)
Li1B 0.051(2) 0.0303(17) 0.063(4) -0.020(2) -0.033(4) 0.0124(16)
O1B 0.0413(14) 0.0263(12) 0.0473(8) -0.0066(9) 0.0012(8) 0.0034(13)
C49B 0.0370(14) 0.0360(11) 0.0303(15) -0.0048(10) 0.0060(14) 0.0015(9)
C50B 0.0395(16) 0.0302(10) 0.061(2) -0.0027(13) 0.0037(14) 0.0058(9)
C51B 0.0594(17) 0.052(2) 0.056(2) 0.0206(18) -0.0029(17) -0.0157(16)
C52B 0.0445(15) 0.072(3) 0.0364(12) -0.0159(16) 0.0109(10) -0.0092(19)
C53A 0.0470(19) 0.0460(18) 0.046(2) 0.0089(14) 0.0112(14) 0.0106(17)
C54A 0.053(2) 0.048(2) 0.0439(19) 0.0036(14) 0.0055(17) 0.0062(15)
C55A 0.0436(19) 0.0402(17) 0.055(3) 0.0059(16) 0.0114(16) 0.0052(14)
C56A 0.0470(19) 0.0460(18) 0.046(2) 0.0089(14) 0.0112(14) 0.0106(17)
C57A 0.053(2) 0.048(2) 0.0439(19) 0.0036(14) 0.0055(17) 0.0062(15)
C58A 0.0436(19) 0.0402(17) 0.055(3) 0.0059(16) 0.0114(16) 0.0052(14)
C53B 0.048(5) 0.043(4) 0.041(4) 0.003(3) 0.000(3) 0.013(4)
C54B 0.042(4) 0.041(4) 0.061(6) 0.000(3) 0.009(4) -0.001(3)
C55B 0.044(4) 0.049(4) 0.047(5) 0.007(4) 0.017(3) 0.009(3)
C56B 0.048(5) 0.043(4) 0.041(4) 0.003(3) 0.000(3) 0.013(4)
C57B 0.042(4) 0.041(4) 0.061(6) 0.000(3) 0.009(4) -0.001(3)
C58B 0.044(4) 0.049(4) 0.047(5) 0.007(4) 0.017(3) 0.009(3)

loop_
_atom_type_symbol
_atom_type_description
_atom_type_scat_dispersion_real
_atom_type_scat_dispersion_imag
_atom_type_scat_source
C C 0.0033 0.0016 'International Tables Vol C Tables 4.2.6.8 and 6.1.1.4'
H H 0.0000 0.0000 'International Tables Vol C Tables 4.2.6.8 and 6.1.1.4'
N N 0.0061 0.0033 'International Tables Vol C Tables 4.2.6.8 and 6.1.1.4'
O O 0.0106 0.0060 'International Tables Vol C Tables 4.2.6.8 and 6.1.1.4'
Li Li -0.0003 0.0001 'International Tables Vol C Tables 4.2.6.8 and 6.1.1.4'

loop_
_geom_angle_atom_site_label_1
_geom_angle_atom_site_label_2
_geom_angle_atom_site_label_3
_geom_angle
N2 N1 C1 118.59(12)
N2 N1 Li1A 94.9(2)
C1 N1 Li1A 146.4(2)
N2 N1 Li1B 90.0(11)
C1 N1 Li1B 150.1(13)
N3 N2 N1 107.50(11)
N3 N2 Li1A 54.59(19)
N1 N2 Li1A 53.02(18)
N3 N2 Li1B 51.4(12)
N1 N2 Li1B 57.8(10)
N2 N3 C25 118.98(12)
N2 N3 Li1B 96.7(12)
C25 N3 Li1B 138.3(11)
N2 N3 Li1A 93.3(2)
C25 N3 Li1A 146.08(19)
N1 C1 C6 126.19(13)
N1 C1 C2 114.50(12)
C6 C1 C2 119.05(13)
C3 C2 C1 120.21(13)
C3 C2 C7 118.82(13)
C1 C2 C7 120.94(13)
C4 C3 C2 120.90(14)
C4 C3 H3 119.5
C2 C3 H3 119.5
C5 C4 C3 118.78(14)
C5 C4 H4 120.6
C3 C4 H4 120.6
C4 C5 C6 122.67(14)
C4 C5 H5 118.7
C6 C5 H5 118.7
C5 C6 C1 118.34(13)
C5 C6 C16 116.88(13)
C1 C6 C16 124.73(13)
C8 C7 C12 119.73(14)
C8 C7 C2 121.30(13)
C12 C7 C2 118.94(13)
C9 C8 C7 119.13(14)
C9 C8 C13 120.27(15)
C7 C8 C13 120.56(14)
C10 C9 C8 122.09(15)
C10 C9 H9 119.0
C8 C9 H9 119.0
C9 C10 C11 117.74(14)
C9 C10 C14 121.13(15)
C11 C10 C14 121.12(15)
C12 C11 C10 121.91(15)
C12 C11 H11 119.0
C10 C11 H11 119.0
C11 C12 C7 119.33(14)
C11 C12 C15 120.10(15)
C7 C12 C15 120.57(14)
C8 C13 H13A 109.5
C8 C13 H13B 109.5
H13A C13 H13B 109.5
C8 C13 H13C 109.5
H13A C13 H13C 109.5
H13B C13 H13C 109.5
C10 C14 H14A 109.5
C10 C14 H14B 109.5
H14A C14 H14B 109.5
C10 C14 H14C 109.5
H14A C14 H14C 109.5
H14B C14 H14C 109.5
C12 C15 H15A 109.5
C12 C15 H15B 109.5
H15A C15 H15B 109.5
C12 C15 H15C 109.5
H15A C15 H15C 109.5
H15B C15 H15C 109.5
C21 C16 C17 119.57(14)
C21 C16 C6 120.91(13)
C17 C16 C6 119.28(13)
C18 C17 C16 118.90(14)
C18 C17 C22 119.87(14)
C16 C17 C22 121.19(14)
C19 C18 C17 122.27(15)
C19 C18 H18 118.9
C17 C18 H18 118.9
C18 C19 C20 117.93(15)
C18 C19 C23 121.08(16)
C20 C19 C23 120.97(17)
C19 C20 C21 122.09(16)
C19 C20 H20 119.0
C21 C20 H20 119.0
C20 C21 C16 119.19(14)
C20 C21 C24 119.79(15)
C16 C21 C24 121.02(14)
C17 C22 H22A 109.5
C17 C22 H22B 109.5
H22A C22 H22B 109.5
C17 C22 H22C 109.5
H22A C22 H22C 109.5
H22B C22 H22C 109.5
C19 C23 H23A 109.5
C19 C23 H23B 109.5
H23A C23 H23B 109.5
C19 C23 H23C 109.5
H23A C23 H23C 109.5
H23B C23 H23C 109.5
C21 C24 H24A 109.5
C21 C24 H24B 109.5
H24A C24 H24B 109.5
C21 C24 H24C 109.5
H24A C24 H24C 109.5
H24B C24 H24C 109.5
N3 C25 C30 126.59(13)
N3 C25 C26 114.09(13)
C30 C25 C26 119.05(13)
C27 C26 C25 120.17(14)
C27 C26 C31 118.23(13)
C25 C26 C31 121.52(13)
C28 C27 C26 120.79(15)
C28 C27 H27 119.6
C26 C27 H27 119.6
C29 C28 C27 119.21(14)
C29 C28 H28 120.4
C27 C28 H28 120.4
C28 C29 C30 122.21(15)
C28 C29 H29 118.9
C30 C29 H29 118.9
C29 C30 C25 118.53(14)
C29 C30 C40B 116.0(14)
C25 C30 C40B 124.4(14)
C29 C30 C40A 115.7(2)
C25 C30 C40A 125.7(2)
C32 C31 C36 119.79(15)
C32 C31 C26 120.70(15)
C36 C31 C26 119.32(15)
C33 C32 C31 119.31(16)
C33 C32 C37 119.81(16)
C31 C32 C37 120.88(15)
C34 C33 C32 121.89(17)
C34 C33 H33 119.1
C32 C33 H33 119.1
C35 C34 C33 118.01(16)
C35 C34 C38 121.06(19)
C33 C34 C38 120.91(19)
C34 C35 C36 122.22(18)
C34 C35 H35 118.9
C36 C35 H35 118.9
C35 C36 C31 118.76(16)
C35 C36 C39 120.11(16)
C31 C36 C39 121.11(15)
C32 C37 H37A 109.5
C32 C37 H37B 109.5
H37A C37 H37B 109.5
C32 C37 H37C 109.5
H37A C37 H37C 109.5
H37B C37 H37C 109.5
C34 C38 H38A 109.5
C34 C38 H38B 109.5
H38A C38 H38B 109.5
C34 C38 H38C 109.5
H38A C38 H38C 109.5
H38B C38 H38C 109.5
C36 C39 H39A 109.5
C36 C39 H39B 109.5
H39A C39 H39B 109.5
C36 C39 H39C 109.5
H39A C39 H39C 109.5
H39B C39 H39C 109.5
C41A C40A C45A 119.93(19)
C41A C40A C30 118.4(2)
C45A C40A C30 121.5(2)
C42A C41A C40A 119.0(2)
C42A C41A C46A 119.5(2)
C40A C41A C46A 121.5(2)
C43A C42A C41A 121.9(2)
C43A C42A H42A 119.0
C41A C42A H42A 119.0
C42A C43A C44A 118.47(19)
C42A C43A C47A 121.1(2)
C44A C43A C47A 120.5(2)
C43A C44A C45A 121.5(2)
C43A C44A H44A 119.3
C45A C44A H44A 119.3
C44A C45A C40A 119.18(19)
C44A C45A C48A 120.1(2)
C40A C45A C48A 120.6(2)
C41A C46A H46A 109.5
C41A C46A H46B 109.5
H46A C46A H46B 109.5
C41A C46A H46C 109.5
H46A C46A H46C 109.5
H46B C46A H46C 109.5
C43A C47A H47A 109.5
C43A C47A H47B 109.5
H47A C47A H47B 109.5
C43A C47A H47C 109.5
H47A C47A H47C 109.5
H47B C47A H47C 109.5
C45A C48A H48A 109.5
C45A C48A H48B 109.5
H48A C48A H48B 109.5
C45A C48A H48C 109.5
H48A C48A H48C 109.5
H48B C48A H48C 109.5
C45B C40B C41B 120.3(10)
C45B C40B C30 112.9(12)
C41B C40B C30 123.3(14)
C42B C41B C40B 117.8(10)
C42B C41B C46B 120.3(11)
C40B C41B C46B 121.0(11)
C43B C42B C41B 122.2(10)
C43B C42B H42B 118.9
C41B C42B H42B 118.9
C42B C43B C44B 119.2(10)
C42B C43B C47B 120.8(11)
C44B C43B C47B 120.0(12)
C43B C44B C45B 120.3(10)
C43B C44B H44B 119.9
C45B C44B H44B 119.9
C40B C45B C44B 119.0(10)
C40B C45B C48B 120.8(11)
C44B C45B C48B 119.5(12)
C41B C46B H46D 109.5
C41B C46B H46E 109.5
H46D C46B H46E 109.5
C41B C46B H46F 109.5
H46D C46B H46F 109.5
H46E C46B H46F 109.5
C43B C47B H47D 109.5
C43B C47B H47E 109.5
H47D C47B H47E 109.5
C43B C47B H47F 109.5
H47D C47B H47F 109.5
H47E C47B H47F 109.5
C45B C48B H48D 109.5
C45B C48B H48E 109.5
H48D C48B H48E 109.5
C45B C48B H48F 109.5
H48D C48B H48F 109.5
H48E C48B H48F 109.5
O1A Li1A N1 148.3(4)
O1A Li1A N3 140.6(5)
N1 Li1A N3 64.10(15)
O1A Li1A N2 164.6(5)
N1 Li1A N2 32.04(9)
N3 Li1A N2 32.11(8)
C49A O1A C52A 109.7(2)
C49A O1A Li1A 128.5(3)
C52A O1A Li1A 121.1(2)
O1A C49A C50A 106.0(2)
O1A C49A H49A 110.5
C50A C49A H49A 110.5
O1A C49A H49B 110.5
C50A C49A H49B 110.5
H49A C49A H49B 108.7
C49A C50A C51A 102.1(2)
C49A C50A H50A 111.4
C51A C50A H50A 111.4
C49A C50A H50B 111.4
C51A C50A H50B 111.4
H50A C50A H50B 109.2
C50A C51A C52A 102.4(2)
C50A C51A H51A 111.3
C52A C51A H51A 111.3
C50A C51A H51B 111.3
C52A C51A H51B 111.3
H51A C51A H51B 109.2
O1A C52A C51A 104.9(2)
O1A C52A H52A 110.8
C51A C52A H52A 110.8
O1A C52A H52B 110.8
C51A C52A H52B 110.8
H52A C52A H52B 108.8
O1B Li1B N3 137(3)
O1B Li1B N1 124.4(17)
N3 Li1B N1 63.2(8)
O1B Li1B N2 144.9(17)
N3 Li1B N2 31.9(4)
N1 Li1B N2 32.1(4)
C49B O1B C52B 108.9(8)
C49B O1B Li1B 129.6(11)
C52B O1B Li1B 119.8(11)
O1B C49B C50B 105.9(9)
O1B C49B H49D 110.6
C50B C49B H49D 110.6
O1B C49B H49E 110.6
C50B C49B H49E 110.6
H49D C49B H49E 108.7
C49B C50B C51B 102.9(9)
C49B C50B H50D 111.2
C51B C50B H50D 111.2
C49B C50B H50E 111.2
C51B C50B H50E 111.2
H50D C50B H50E 109.1
C50B C51B C52B 105.2(8)
C50B C51B H51D 110.7
C52B C51B H51D 110.7
C50B C51B H51E 110.7
C52B C51B H51E 110.7
H51D C51B H51E 108.8
O1B C52B C51B 106.6(8)
O1B C52B H52D 110.4
C51B C52B H52D 110.4
O1B C52B H52E 110.4
C51B C52B H52E 110.4
H52D C52B H52E 108.6
C54A C53A C58A 119.1(4)
C54A C53A H53A 120.5
C58A C53A H53A 120.5
C53A C54A C55A 120.5(4)
C53A C54A H54A 119.7
C55A C54A H54A 119.7
C56A C55A C54A 119.8(4)
C56A C55A H55A 120.1
C54A C55A H55A 120.1
C57A C56A C55A 119.7(4)
C57A C56A H56A 120.2
C55A C56A H56A 120.2
C58A C57A C56A 120.0(4)
C58A C57A H57A 120.0
C56A C57A H57A 120.0
C57A C58A C53A 120.7(4)
C57A C58A H58A 119.6
C53A C58A H58A 119.6
C54B C53B C58B 119.5(8)
C54B C53B H53B 120.2
C58B C53B H53B 120.2
C53B C54B C55B 120.1(8)
C53B C54B H54B 120.0
C55B C54B H54B 120.0
C56B C55B C54B 119.4(7)
C56B C55B H55B 120.3
C54B C55B H55B 120.3
C57B C56B C55B 119.6(7)
C57B C56B H56B 120.2
C55B C56B H56B 120.2
C56B C57B C58B 121.1(8)
C56B C57B H57B 119.5
C58B C57B H57B 119.5
C57B C58B C53B 119.0(8)
C57B C58B H58B 120.5
C53B C58B H58B 120.5

loop_
_geom_bond_atom_site_label_1
_geom_bond_atom_site_label_2
_geom_bond_distance
N1 N2 1.3142(16)
N1 C1 1.4054(18)
N1 Li1A 1.979(5)
N1 Li1B 2.09(3)
N2 N3 1.3138(16)
N2 Li1A 2.468(5)
N2 Li1B 2.47(3)
N3 C25 1.4078(18)
N3 Li1B 1.94(4)
N3 Li1A 2.015(6)
C1 C6 1.413(2)
C1 C2 1.414(2)
C2 C3 1.391(2)
C2 C7 1.499(2)
C3 C4 1.386(2)
C3 H3 0.9500
C4 C5 1.378(2)
C4 H4 0.9500
C5 C6 1.399(2)
C5 H5 0.9500
C6 C16 1.492(2)
C7 C8 1.399(2)
C7 C12 1.403(2)
C8 C9 1.392(2)
C8 C13 1.509(2)
C9 C10 1.390(2)
C9 H9 0.9500
C10 C11 1.391(2)
C10 C14 1.511(2)
C11 C12 1.389(2)
C11 H11 0.9500
C12 C15 1.508(2)
C13 H13A 0.9800
C13 H13B 0.9800
C13 H13C 0.9800
C14 H14A 0.9800
C14 H14B 0.9800
C14 H14C 0.9800
C15 H15A 0.9800
C15 H15B 0.9800
C15 H15C 0.9800
C16 C21 1.404(2)
C16 C17 1.406(2)
C17 C18 1.394(2)
C17 C22 1.504(2)
C18 C19 1.382(2)
C18 H18 0.9500
C19 C20 1.386(2)
C19 C23 1.512(2)
C20 C21 1.391(2)
C20 H20 0.9500
C21 C24 1.506(2)
C22 H22A 0.9800
C22 H22B 0.9800
C22 H22C 0.9800
C23 H23A 0.9800
C23 H23B 0.9800
C23 H23C 0.9800
C24 H24A 0.9800
C24 H24B 0.9800
C24 H24C 0.9800
C25 C30 1.412(2)
C25 C26 1.413(2)
C26 C27 1.392(2)
C26 C31 1.499(2)
C27 C28 1.383(2)
C27 H27 0.9500
C28 C29 1.377(2)
C28 H28 0.9500
C29 C30 1.401(2)
C29 H29 0.9500
C30 C40B 1.448(19)
C30 C40A 1.502(3)
C31 C32 1.399(2)
C31 C36 1.406(2)
C32 C33 1.394(2)
C32 C37 1.510(2)
C33 C34 1.387(3)
C33 H33 0.9500
C34 C35 1.383(3)
C34 C38 1.513(3)
C35 C36 1.397(2)
C35 H35 0.9500
C36 C39 1.502(3)
C37 H37A 0.9800
C37 H37B 0.9800
C37 H37C 0.9800
C38 H38A 0.9800
C38 H38B 0.9800
C38 H38C 0.9800
C39 H39A 0.9800
C39 H39B 0.9800
C39 H39C 0.9800
C40A C41A 1.398(3)
C40A C45A 1.403(3)
C41A C42A 1.393(3)
C41A C46A 1.507(3)
C42A C43A 1.380(3)
C42A H42A 0.9500
C43A C44A 1.389(3)
C43A C47A 1.510(3)
C44A C45A 1.393(3)
C44A H44A 0.9500
C45A C48A 1.501(3)
C46A H46A 0.9800
C46A H46B 0.9800
C46A H46C 0.9800
C47A H47A 0.9800
C47A H47B 0.9800
C47A H47C 0.9800
C48A H48A 0.9800
C48A H48B 0.9800
C48A H48C 0.9800
C40B C45B 1.395(9)
C40B C41B 1.399(9)
C41B C42B 1.395(9)
C41B C46B 1.500(9)
C42B C43B 1.376(9)
C42B H42B 0.9500
C43B C44B 1.386(9)
C43B C47B 1.515(9)
C44B C45B 1.402(9)
C44B H44B 0.9500
C45B C48B 1.495(9)
C46B H46D 0.9800
C46B H46E 0.9800
C46B H46F 0.9800
C47B H47D 0.9800
C47B H47E 0.9800
C47B H47F 0.9800
C48B H48D 0.9800
C48B H48E 0.9800
C48B H48F 0.9800
Li1A O1A 1.909(4)
O1A C49A 1.440(3)
O1A C52A 1.443(3)
C49A C50A 1.494(3)
C49A H49A 0.9900
C49A H49B 0.9900
C50A C51A 1.513(4)
C50A H50A 0.9900
C50A H50B 0.9900
C51A C52A 1.525(4)
C51A H51A 0.9900
C51A H51B 0.9900
C52A H52A 0.9900
C52A H52B 0.9900
Li1B O1B 1.911(9)
O1B C49B 1.441(8)
O1B C52B 1.442(9)
C49B C50B 1.497(9)
C49B H49D 0.9900
C49B H49E 0.9900
C50B C51B 1.503(9)
C50B H50D 0.9900
C50B H50E 0.9900
C51B C52B 1.509(9)
C51B H51D 0.9900
C51B H51E 0.9900
C52B H52D 0.9900
C52B H52E 0.9900
C53A C54A 1.377(5)
C53A C58A 1.381(5)
C53A H53A 0.9500
C54A C55A 1.386(5)
C54A H54A 0.9500
C55A C56A 1.384(5)
C55A H55A 0.9500
C56A C57A 1.381(5)
C56A H56A 0.9500
C57A C58A 1.377(5)
C57A H57A 0.9500
C58A H58A 0.9500
C53B C54B 1.380(7)
C53B C58B 1.383(7)
C53B H53B 0.9500
C54B C55B 1.391(8)
C54B H54B 0.9500
C55B C56B 1.386(8)
C55B H55B 0.9500
C56B C57B 1.371(8)
C56B H56B 0.9500
C57B C58B 1.375(7)
C57B H57B 0.9500
C58B H58B 0.9500

loop_
_geom_torsion_atom_site_label_1
_geom_torsion_atom_site_label_2
_geom_torsion_atom_site_label_3
_geom_torsion_atom_site_label_4
_geom_torsion
C1 N1 N2 N3 -175.13(12)
Li1A N1 N2 N3 3.6(3)
Li1B N1 N2 N3 13.8(11)
C1 N1 N2 Li1A -178.7(3)
Li1B N1 N2 Li1A 10.2(13)
C1 N1 N2 Li1B 171.0(11)
Li1A N1 N2 Li1B -10.2(13)
N1 N2 N3 C25 -172.68(13)
Li1A N2 N3 C25 -169.2(3)
Li1B N2 N3 C25 -157.7(11)
N1 N2 N3 Li1B -15.0(11)
Li1A N2 N3 Li1B -11.5(12)
N1 N2 N3 Li1A -3.5(3)
Li1B N2 N3 Li1A 11.5(12)
N2 N1 C1 C6 33.4(2)
Li1A N1 C1 C6 -144.3(5)
Li1B N1 C1 C6 -164.8(18)
N2 N1 C1 C2 -152.58(13)
Li1A N1 C1 C2 29.7(5)
Li1B N1 C1 C2 9.2(19)
N1 C1 C2 C3 -176.87(13)
C6 C1 C2 C3 -2.4(2)
N1 C1 C2 C7 1.2(2)
C6 C1 C2 C7 175.65(13)
C1 C2 C3 C4 1.7(2)
C7 C2 C3 C4 -176.40(14)
C2 C3 C4 C5 0.2(2)
C3 C4 C5 C6 -1.5(2)
C4 C5 C6 C1 0.7(2)
C4 C5 C6 C16 178.20(14)
N1 C1 C6 C5 174.97(14)
C2 C1 C6 C5 1.2(2)
N1 C1 C6 C16 -2.3(2)
C2 C1 C6 C16 -176.05(13)
C3 C2 C7 C8 -101.10(17)
C1 C2 C7 C8 80.81(19)
C3 C2 C7 C12 76.89(19)
C1 C2 C7 C12 -101.20(17)
C12 C7 C8 C9 2.7(2)
C2 C7 C8 C9 -179.34(14)
C12 C7 C8 C13 -174.85(15)
C2 C7 C8 C13 3.1(2)
C7 C8 C9 C10 -2.1(2)
C13 C8 C9 C10 175.43(15)
C8 C9 C10 C11 -0.1(2)
C8 C9 C10 C14 -179.16(15)
C9 C10 C11 C12 1.7(2)
C14 C10 C11 C12 -179.18(15)
C10 C11 C12 C7 -1.2(2)
C10 C11 C12 C15 179.07(16)
C8 C7 C12 C11 -1.1(2)
C2 C7 C12 C11 -179.12(14)
C8 C7 C12 C15 178.67(15)
C2 C7 C12 C15 0.6(2)
C5 C6 C16 C21 -108.24(16)
C1 C6 C16 C21 69.1(2)
C5 C6 C16 C17 66.06(18)
C1 C6 C16 C17 -116.63(16)
C21 C16 C17 C18 -1.4(2)
C6 C16 C17 C18 -175.74(13)
C21 C16 C17 C22 -179.32(14)
C6 C16 C17 C22 6.3(2)
C16 C17 C18 C19 -0.8(2)
C22 C17 C18 C19 177.17(15)
C17 C18 C19 C20 1.8(2)
C17 C18 C19 C23 -176.30(16)
C18 C19 C20 C21 -0.7(2)
C23 C19 C20 C21 177.46(16)
C19 C20 C21 C16 -1.5(2)
C19 C20 C21 C24 178.29(16)
C17 C16 C21 C20 2.5(2)
C6 C16 C21 C20 176.74(13)
C17 C16 C21 C24 -177.30(14)
C6 C16 C21 C24 -3.0(2)
N2 N3 C25 C30 32.6(2)
Li1B N3 C25 C30 -112.9(17)
Li1A N3 C25 C30 -127.7(5)
N2 N3 C25 C26 -153.46(14)
Li1B N3 C25 C26 61.1(17)
Li1A N3 C25 C26 46.2(5)
N3 C25 C26 C27 -172.03(14)
C30 C25 C26 C27 2.4(2)
N3 C25 C26 C31 11.3(2)
C30 C25 C26 C31 -174.28(14)
C25 C26 C27 C28 -0.8(3)
C31 C26 C27 C28 176.00(16)
C26 C27 C28 C29 -1.0(3)
C27 C28 C29 C30 1.3(3)
C28 C29 C30 C25 0.3(2)
C28 C29 C30 C40B -168.2(10)
C28 C29 C30 C40A 178.7(2)
N3 C25 C30 C29 171.52(15)
C26 C25 C30 C29 -2.2(2)
N3 C25 C30 C40B -21.0(9)
C26 C25 C30 C40B 165.3(9)
N3 C25 C30 C40A -6.6(3)
C26 C25 C30 C40A 179.7(2)
C27 C26 C31 C32 74.2(2)
C25 C26 C31 C32 -108.99(17)
C27 C26 C31 C36 -100.63(18)
C25 C26 C31 C36 76.1(2)
C36 C31 C32 C33 1.6(2)
C26 C31 C32 C33 -173.26(14)
C36 C31 C32 C37 -177.92(15)
C26 C31 C32 C37 7.2(2)
C31 C32 C33 C34 -1.4(2)
C37 C32 C33 C34 178.16(16)
C32 C33 C34 C35 0.0(3)
C32 C33 C34 C38 -178.47(17)
C33 C34 C35 C36 1.2(3)
C38 C34 C35 C36 179.65(17)
C34 C35 C36 C31 -1.0(3)
C34 C35 C36 C39 177.27(16)
C32 C31 C36 C35 -0.5(2)
C26 C31 C36 C35 174.45(14)
C32 C31 C36 C39 -178.68(15)
C26 C31 C36 C39 -3.8(2)
C29 C30 C40A C41A 67.4(4)
C25 C30 C40A C41A -114.5(4)
C40B C30 C40A C41A -27(7)
C29 C30 C40A C45A -107.3(4)
C25 C30 C40A C45A 70.9(5)
C40B C30 C40A C45A 158(8)
C45A C40A C41A C42A 1.7(6)
C30 C40A C41A C42A -173.0(3)
C45A C40A C41A C46A -178.9(4)
C30 C40A C41A C46A 6.4(6)
C40A C41A C42A C43A -2.0(5)
C46A C41A C42A C43A 178.6(3)
C41A C42A C43A C44A 0.9(5)
C41A C42A C43A C47A -178.4(3)
C42A C43A C44A C45A 0.5(5)
C47A C43A C44A C45A 179.8(3)
C43A C44A C45A C40A -0.7(6)
C43A C44A C45A C48A 175.5(4)
C41A C40A C45A C44A -0.4(6)
C30 C40A C45A C44A 174.1(3)
C41A C40A C45A C48A -176.6(4)
C30 C40A C45A C48A -2.0(6)
C29 C30 C40B C45B -102(3)
C25 C30 C40B C45B 90(3)
C40A C30 C40B C45B -11(5)
C29 C30 C40B C41B 57(3)
C25 C30 C40B C41B -111(3)
C40A C30 C40B C41B 148(10)
C45B C40B C41B C42B -11(5)
C30 C40B C41B C42B -168(3)
C45B C40B C41B C46B -180(3)
C30 C40B C41B C46B 23(5)
C40B C41B C42B C43B 5(5)
C46B C41B C42B C43B 174(3)
C41B C42B C43B C44B -1(5)
C41B C42B C43B C47B -178(3)
C42B C43B C44B C45B 3(5)
C47B C43B C44B C45B -179(3)
C41B C40B C45B C44B 13(5)
C30 C40B C45B C44B 173(2)
C41B C40B C45B C48B -176(3)
C30 C40B C45B C48B -16(5)
C43B C44B C45B C40B -10(5)
C43B C44B C45B C48B 180(3)
C52A O1A C49A C50A -14.3(6)
Li1A O1A C49A C50A 155.6(5)
O1A C49A C50A C51A 32.8(4)
C49A C50A C51A C52A -38.2(3)
C49A O1A C52A C51A -10.3(6)
Li1A O1A C52A C51A 178.9(5)
C50A C51A C52A O1A 30.3(4)
C52B O1B C49B C50B -24(3)
Li1B O1B C49B C50B 171(3)
O1B C49B C50B C51B 33(3)
C49B C50B C51B C52B -29(2)
C49B O1B C52B C51B 6(3)
Li1B O1B C52B C51B 172(3)
C50B C51B C52B O1B 15(3)
C58A C53A C54A C55A -4.3(10)
C53A C54A C55A C56A 1.3(8)
C54A C55A C56A C57A 0.4(8)
C55A C56A C57A C58A 1.0(10)
C56A C57A C58A C53A -4.1(11)
C54A C53A C58A C57A 5.7(12)
C58B C53B C54B C55B 10(2)
C53B C54B C55B C56B -2.6(19)
C54B C55B C56B C57B -1.3(18)
C55B C56B C57B C58B -3(2)
C56B C57B C58B C53B 10(3)
C54B C53B C58B C57B -14(3)
